data_2231200
loop_
_publ_author_name
'Zeng, Wu-Lan'

_publ_section_title
;
 2,2-Dimethyl-5-(2,3,4-trimethoxybenzylidene)-1,3-dioxane-4,6-dione
;
_journal_coeditor_code LH5270
_journal_issue 8
_journal_name_full 'Acta Crystallographica Section E'
_journal_page_first o1937
_journal_paper_doi 10.1107/S1600536811026201
_journal_volume 67
_journal_year 2011
_chemical_formula_iupac 'C16 H18 O7'
_chemical_formula_moiety 'C16 H18 O7'
_chemical_formula_sum 'C16 H18 O7'
_chemical_formula_weight 322.30
_chemical_name_systematic
;
2,2-Dimethyl-5-(2,3,4-trimethoxybenzylidene)-1,3-dioxane-4,6-dione
;
_space_group_IT_number 14
_symmetry_cell_setting monoclinic
_symmetry_space_group_name_Hall '-P 2ybc'
_symmetry_space_group_name_H-M 'P 1 21/c 1'
_atom_sites_solution_hydrogens geom
_atom_sites_solution_primary direct
_atom_sites_solution_secondary difmap
_cell_angle_alpha 90.00
_cell_angle_beta 98.83(3)
_cell_angle_gamma 90.00
_cell_formula_units_Z 4
_cell_length_a 12.722(3)
_cell_length_b 9.2669(19)
_cell_length_c 13.537(3)
_cell_measurement_reflns_used 3073
_cell_measurement_temperature 293(2)
_cell_measurement_theta_max 27.48
_cell_measurement_theta_min 3.00
_cell_volume 1577.0(6)
_computing_cell_refinement 'SAINT (Bruker, 1997)'
_computing_data_collection 'SMART (Bruker, 1997)'
_computing_data_reduction 'SAINT (Bruker, 1997)'
_computing_molecular_graphics 'SHELXTL (Sheldrick, 2008)'
_computing_publication_material 'SHELXTL (Sheldrick, 2008)'
_computing_structure_refinement 'SHELXL97 (Sheldrick, 2008)'
_computing_structure_solution 'SHELXS97 (Sheldrick, 2008)'
_diffrn_ambient_temperature 293(2)
_diffrn_measured_fraction_theta_full 0.999
_diffrn_measured_fraction_theta_max 0.999
_diffrn_measurement_device_type 'Bruker SMART CCD'
_diffrn_measurement_method '\f and \w scans'
_diffrn_radiation_monochromator graphite
_diffrn_radiation_source 'fine-focus sealed tube'
_diffrn_radiation_type MoK\a
_diffrn_radiation_wavelength 0.71073
_diffrn_reflns_av_R_equivalents 0.0334
_diffrn_reflns_av_sigmaI/netI 0.0368
_diffrn_reflns_limit_h_max 16
_diffrn_reflns_limit_h_min -16
_diffrn_reflns_limit_k_max 10
_diffrn_reflns_limit_k_min -12
_diffrn_reflns_limit_l_max 17
_diffrn_reflns_limit_l_min -17
_diffrn_reflns_number 14870
_diffrn_reflns_theta_full 27.48
_diffrn_reflns_theta_max 27.48
_diffrn_reflns_theta_min 3.00
_exptl_absorpt_coefficient_mu 0.107
_exptl_absorpt_correction_type none
_exptl_crystal_colour yellow
_exptl_crystal_density_diffrn 1.358
_exptl_crystal_density_method 'not measured'
_exptl_crystal_description block
_exptl_crystal_F_000 680
_exptl_crystal_size_max 0.22
_exptl_crystal_size_mid 0.18
_exptl_crystal_size_min 0.16
_refine_diff_density_max 0.327
_refine_diff_density_min -0.250
_refine_ls_extinction_method none
_refine_ls_goodness_of_fit_ref 1.030
_refine_ls_hydrogen_treatment constr
_refine_ls_matrix_type full
_refine_ls_number_parameters 208
_refine_ls_number_reflns 3613
_refine_ls_number_restraints 0
_refine_ls_restrained_S_all 1.030
_refine_ls_R_factor_all 0.0504
_refine_ls_R_factor_gt 0.0431
_refine_ls_shift/su_max 0.000
_refine_ls_shift/su_mean 0.000
_refine_ls_structure_factor_coef Fsqd
_refine_ls_weighting_details 'calc w=1/[\s^2^(Fo^2^)+(0.0828P)^2^+0.1973P] where P=(Fo^2^+2Fc^2^)/3'
_refine_ls_weighting_scheme calc
_refine_ls_wR_factor_gt 0.1242
_refine_ls_wR_factor_ref 0.1309
_reflns_number_gt 3073
_reflns_number_total 3613
_reflns_threshold_expression I>2\s(I)
_cod_data_source_file lh5270.cif
_cod_data_source_block I
_cod_original_cell_volume 1577.0(5)
_cod_original_sg_symbol_H-M 'P 21/c'
_cod_database_code 2231200
_cod_database_fobs_code 2231200

loop_
_symmetry_equiv_pos_as_xyz
'x, y, z'
'-x, y+1/2, -z+1/2'
'-x, -y, -z'
'x, -y-1/2, z-1/2'

loop_
_atom_site_type_symbol
_atom_site_label
_atom_site_fract_x
_atom_site_fract_y
_atom_site_fract_z
_atom_site_U_iso_or_equiv
_atom_site_adp_type
_atom_site_calc_flag
_atom_site_refinement_flags
_atom_site_occupancy
_atom_site_symmetry_multiplicity
O O2 0.52394(8) 0.12332(10) 0.25642(7) 0.0477(2) Uani d . 1 1
O O3 0.30226(7) 0.11922(11) 0.24083(6) 0.0475(2) Uani d . 1 1
O O7 0.01954(7) 0.41504(10) -0.11404(7) 0.0455(2) Uani d . 1 1
O O5 -0.04628(7) 0.11016(11) 0.07142(6) 0.0470(2) Uani d . 1 1
O O6 -0.09078(7) 0.23104(10) -0.06837(6) 0.0423(2) Uani d . 1 1
O O4 0.17489(8) 0.46436(11) -0.02499(9) 0.0549(3) Uani d . 1 1
O O1 0.61501(7) 0.18353(12) 0.09474(8) 0.0535(3) Uani d . 1 1
C C14 0.10299(10) 0.38024(13) -0.04308(9) 0.0390(3) Uani d . 1 1
C C9 0.35150(10) 0.14559(12) 0.15946(9) 0.0373(3) Uani d . 1 1
C C13 0.09149(9) 0.24390(13) 0.01095(8) 0.0361(3) Uani d . 1 1
C C12 -0.01832(9) 0.18810(13) 0.00905(8) 0.0361(3) Uani d . 1 1
C C8 0.46155(10) 0.14555(13) 0.16543(9) 0.0387(3) Uani d . 1 1
C C4 0.28552(10) 0.18482(13) 0.07028(9) 0.0390(3) Uani d . 1 1
C C7 0.50721(10) 0.18263(13) 0.08077(10) 0.0413(3) Uani d . 1 1
C C6 0.44249(11) 0.21837(16) -0.00816(10) 0.0467(3) Uani d . 1 1
H H6A 0.4726 0.2408 -0.0647 0.056 Uiso calc R 1 1
C C5 0.33352(11) 0.22040(15) -0.01229(10) 0.0455(3) Uani d . 1 1
H H5A 0.2910 0.2462 -0.0718 0.055 Uiso calc R 1 1
C C10 0.17081(10) 0.17055(14) 0.06602(9) 0.0395(3) Uani d . 1 1
H H10A 0.1493 0.1002 0.1076 0.047 Uiso calc R 1 1
C C11 -0.05435(10) 0.30305(14) -0.15114(9) 0.0414(3) Uani d . 1 1
C C15 -0.15002(13) 0.37887(18) -0.20694(12) 0.0561(4) Uani d . 1 1
H H15A -0.1781 0.4445 -0.1628 0.084 Uiso calc R 1 1
H H15B -0.2033 0.3090 -0.2316 0.084 Uiso calc R 1 1
H H15C -0.1296 0.4315 -0.2621 0.084 Uiso calc R 1 1
C C3 0.32531(14) -0.01527(18) 0.29164(13) 0.0626(4) Uani d . 1 1
H H3A 0.2861 -0.0216 0.3467 0.094 Uiso calc R 1 1
H H3B 0.4001 -0.0210 0.3162 0.094 Uiso calc R 1 1
H H3C 0.3052 -0.0934 0.2461 0.094 Uiso calc R 1 1
C C2 0.58511(12) -0.00798(17) 0.26325(14) 0.0616(4) Uani d . 1 1
H H2A 0.6262 -0.0156 0.3287 0.092 Uiso calc R 1 1
H H2B 0.6320 -0.0068 0.2141 0.092 Uiso calc R 1 1
H H2C 0.5379 -0.0891 0.2515 0.092 Uiso calc R 1 1
C C16 -0.00279(14) 0.19646(17) -0.21299(10) 0.0563(4) Uani d . 1 1
H H16A 0.0574 0.1530 -0.1724 0.084 Uiso calc R 1 1
H H16B 0.0203 0.2456 -0.2683 0.084 Uiso calc R 1 1
H H16C -0.0532 0.1230 -0.2377 0.084 Uiso calc R 1 1
C C1 0.66751(13) 0.2140(2) 0.01138(14) 0.0695(5) Uani d . 1 1
H H1A 0.7431 0.2112 0.0321 0.104 Uiso calc R 1 1
H H1B 0.6471 0.3082 -0.0143 0.104 Uiso calc R 1 1
H H1C 0.6476 0.1432 -0.0399 0.104 Uiso calc R 1 1

loop_
_atom_site_aniso_label
_atom_site_aniso_U_11
_atom_site_aniso_U_22
_atom_site_aniso_U_33
_atom_site_aniso_U_12
_atom_site_aniso_U_13
_atom_site_aniso_U_23
O2 0.0458(5) 0.0472(5) 0.0461(5) -0.0004(4) -0.0054(4) 0.0007(4)
O3 0.0486(5) 0.0564(6) 0.0394(5) 0.0052(4) 0.0130(4) 0.0080(4)
O7 0.0446(5) 0.0398(5) 0.0518(5) 0.0001(4) 0.0062(4) 0.0080(4)
O5 0.0473(5) 0.0564(5) 0.0399(5) -0.0060(4) 0.0141(4) 0.0081(4)
O6 0.0350(4) 0.0527(5) 0.0392(4) -0.0028(4) 0.0058(3) 0.0051(4)
O4 0.0456(5) 0.0437(5) 0.0765(7) -0.0090(4) 0.0134(5) -0.0020(5)
O1 0.0344(5) 0.0634(6) 0.0636(6) -0.0038(4) 0.0109(4) -0.0018(5)
C14 0.0361(6) 0.0377(6) 0.0455(6) 0.0008(5) 0.0134(5) -0.0020(5)
C9 0.0402(6) 0.0364(6) 0.0360(6) -0.0007(5) 0.0082(5) -0.0009(4)
C13 0.0350(6) 0.0407(6) 0.0336(5) -0.0019(4) 0.0082(4) -0.0017(4)
C12 0.0356(6) 0.0412(6) 0.0329(5) -0.0005(4) 0.0096(4) -0.0022(4)
C8 0.0385(6) 0.0352(6) 0.0408(6) -0.0010(5) 0.0012(5) -0.0018(4)
C4 0.0358(6) 0.0426(6) 0.0389(6) 0.0011(5) 0.0072(5) 0.0003(5)
C7 0.0359(6) 0.0390(6) 0.0499(7) -0.0017(5) 0.0097(5) -0.0046(5)
C6 0.0438(7) 0.0554(7) 0.0435(7) 0.0023(6) 0.0149(5) 0.0022(6)
C5 0.0421(7) 0.0567(8) 0.0381(6) 0.0051(6) 0.0072(5) 0.0042(5)
C10 0.0390(6) 0.0454(6) 0.0349(5) -0.0004(5) 0.0079(5) 0.0008(5)
C11 0.0442(7) 0.0437(6) 0.0364(6) -0.0003(5) 0.0063(5) 0.0044(5)
C15 0.0520(8) 0.0605(9) 0.0524(8) 0.0052(6) -0.0034(6) 0.0089(6)
C3 0.0726(10) 0.0571(9) 0.0623(9) -0.0038(7) 0.0240(8) 0.0149(7)
C2 0.0482(8) 0.0536(8) 0.0775(10) 0.0039(6) -0.0074(7) 0.0128(7)
C16 0.0732(10) 0.0582(8) 0.0390(6) 0.0102(7) 0.0131(6) 0.0002(6)
C1 0.0452(8) 0.0925(13) 0.0762(11) -0.0078(8) 0.0267(8) -0.0085(9)

loop_
_atom_type_symbol
_atom_type_description
_atom_type_scat_dispersion_real
_atom_type_scat_dispersion_imag
_atom_type_scat_source
C C 0.0033 0.0016 'International Tables Vol C Tables 4.2.6.8 and 6.1.1.4'
H H 0.0000 0.0000 'International Tables Vol C Tables 4.2.6.8 and 6.1.1.4'
O O 0.0106 0.0060 'International Tables Vol C Tables 4.2.6.8 and 6.1.1.4'

loop_
_geom_angle_atom_site_label_1
_geom_angle_atom_site_label_2
_geom_angle_atom_site_label_3
_geom_angle
C8 O2 C2 114.60(11)
C9 O3 C3 117.14(11)
C14 O7 C11 118.31(10)
C12 O6 C11 118.63(9)
C7 O1 C1 118.55(12)
O4 C14 O7 118.68(12)
O4 C14 C13 125.83(12)
O7 C14 C13 115.29(10)
O3 C9 C8 122.28(11)
O3 C9 C4 116.70(11)
C8 C9 C4 120.82(11)
C10 C13 C14 125.73(11)
C10 C13 C12 117.23(11)
C14 C13 C12 116.94(10)
O5 C12 O6 118.84(11)
O5 C12 C13 125.03(11)
O6 C12 C13 116.13(10)
O2 C8 C9 119.34(11)
O2 C8 C7 120.90(11)
C9 C8 C7 119.44(11)
C5 C4 C9 118.16(11)
C5 C4 C10 123.32(12)
C9 C4 C10 118.16(11)
O1 C7 C6 124.85(12)
O1 C7 C8 115.09(12)
C6 C7 C8 120.04(11)
C5 C6 C7 119.77(12)
C5 C6 H6A 120.1
C7 C6 H6A 120.1
C6 C5 C4 121.74(12)
C6 C5 H5A 119.1
C4 C5 H5A 119.1
C13 C10 C4 129.65(11)
C13 C10 H10A 115.2
C4 C10 H10A 115.2
O7 C11 O6 109.50(10)
O7 C11 C15 105.86(11)
O6 C11 C15 105.95(11)
O7 C11 C16 110.48(11)
O6 C11 C16 110.34(11)
C15 C11 C16 114.48(12)
C11 C15 H15A 109.5
C11 C15 H15B 109.5
H15A C15 H15B 109.5
C11 C15 H15C 109.5
H15A C15 H15C 109.5
H15B C15 H15C 109.5
O3 C3 H3A 109.5
O3 C3 H3B 109.5
H3A C3 H3B 109.5
O3 C3 H3C 109.5
H3A C3 H3C 109.5
H3B C3 H3C 109.5
O2 C2 H2A 109.5
O2 C2 H2B 109.5
H2A C2 H2B 109.5
O2 C2 H2C 109.5
H2A C2 H2C 109.5
H2B C2 H2C 109.5
C11 C16 H16A 109.5
C11 C16 H16B 109.5
H16A C16 H16B 109.5
C11 C16 H16C 109.5
H16A C16 H16C 109.5
H16B C16 H16C 109.5
O1 C1 H1A 109.5
O1 C1 H1B 109.5
H1A C1 H1B 109.5
O1 C1 H1C 109.5
H1A C1 H1C 109.5
H1B C1 H1C 109.5

loop_
_geom_bond_atom_site_label_1
_geom_bond_atom_site_label_2
_geom_bond_distance
O2 C8 1.3745(15)
O2 C2 1.4396(18)
O3 C9 1.3702(14)
O3 C3 1.4319(18)
O7 C14 1.3567(16)
O7 C11 1.4379(16)
O5 C12 1.2056(14)
O6 C12 1.3453(15)
O6 C11 1.4406(14)
O4 C14 1.1981(15)
O1 C7 1.3553(15)
O1 C1 1.4251(19)
C14 C13 1.4783(17)
C9 C8 1.3898(17)
C9 C4 1.4082(17)
C13 C10 1.3436(17)
C13 C12 1.4861(16)
C8 C7 1.4048(18)
C4 C5 1.3931(17)
C4 C10 1.4576(17)
C7 C6 1.3901(19)
C6 C5 1.3789(19)
C6 H6A 0.9300
C5 H5A 0.9300
C10 H10A 0.9300
C11 C15 1.5044(19)
C11 C16 1.5085(19)
C15 H15A 0.9600
C15 H15B 0.9600
C15 H15C 0.9600
C3 H3A 0.9600
C3 H3B 0.9600
C3 H3C 0.9600
C2 H2A 0.9600
C2 H2B 0.9600
C2 H2C 0.9600
C16 H16A 0.9600
C16 H16B 0.9600
C16 H16C 0.9600
C1 H1A 0.9600
C1 H1B 0.9600
C1 H1C 0.9600

loop_
_geom_hbond_atom_site_label_D
_geom_hbond_atom_site_label_H
_geom_hbond_atom_site_label_A
_geom_hbond_site_symmetry_A
_geom_hbond_distance_DH
_geom_hbond_distance_HA
_geom_hbond_distance_DA
_geom_hbond_angle_DHA
C3 H3A O4 4_566 0.96 2.46 3.392(2) 163
C16 H16B O5 4_565 0.96 2.58 3.397(2) 143

loop_
_cod_related_entry_id
_cod_related_entry_database
_cod_related_entry_code
1 ChemSpider 2014818
